data_4341720
loop_
_publ_author_name
'Zheng, Sipeng'
'Siegler, Maxime A.'
'Roubeau, Olivier'
'Bonnet, Sylvestre'

_publ_section_title
;
 Influence of Selenocyanate Ligands on the Transition Temperature and
 Cooperativity of bapbpy-Based Fe(II) Spin-Crossover Compounds.
;
_journal_name_full 'Inorganic chemistry'
_journal_page_first 141120111827001
_journal_paper_doi 10.1021/ic502381m
_journal_year 2014
_chemical_formula_moiety 'C24 H20 Fe N8 S2'
_chemical_formula_sum 'C24 H20 Fe N8 S2'
_chemical_formula_weight 540.45
_chemical_name_systematic
; 
 ? 
;
_space_group_IT_number 2
_symmetry_cell_setting triclinic
_symmetry_space_group_name_Hall '-P 1'
_symmetry_space_group_name_H-M 'P -1'
_atom_sites_solution_hydrogens difmap
_atom_sites_solution_primary direct
_atom_sites_solution_secondary difmap
_audit_creation_method SHELXL-97
_cell_angle_alpha 69.364(3)
_cell_angle_beta 79.591(3)
_cell_angle_gamma 80.737(3)
_cell_formula_units_Z 2
_cell_length_a 8.5705(3)
_cell_length_b 10.9724(4)
_cell_length_c 13.3111(4)
_cell_measurement_reflns_used 7395
_cell_measurement_temperature 110(2)
_cell_measurement_theta_max 26.31
_cell_measurement_theta_min 1.99
_cell_volume 1145.71(7)
_computing_cell_refinement
;
CrysAlisPro, Agilent Technologies,
Version 1.171.35.11 (release 16-05-2011 CrysAlis171 .NET)
(compiled May 16 2011,17:55:39)
;
_computing_data_collection
;
CrysAlisPro, Agilent Technologies,
Version 1.171.35.11 (release 16-05-2011 CrysAlis171 .NET)
(compiled May 16 2011,17:55:39)
;
_computing_data_reduction
;
CrysAlisPro, Agilent Technologies,
Version 1.171.35.11 (release 16-05-2011 CrysAlis171 .NET)
(compiled May 16 2011,17:55:39)
;
_computing_molecular_graphics 'SHELXTL v6.10 (Sheldrick, 2008)'
_computing_publication_material 'SHELXTL v6.10 (Sheldrick, 2008)'
_computing_structure_refinement 'SHELXL-97 (Sheldrick, 2008)'
_computing_structure_solution 'SHELXS-97 (Sheldrick, 2008)'
_diffrn_ambient_temperature 110(2)
_diffrn_detector_area_resol_mean 15.989
_diffrn_measured_fraction_theta_full 1.000
_diffrn_measured_fraction_theta_max 1.000
_diffrn_measurement_device_type 'Goniometer KM4/Xcalibur, detector: Sapphire3'
_diffrn_measurement_method '\w scans'
_diffrn_radiation_monochromator graphite
_diffrn_radiation_source 'Enhance (Mo) X-ray Source'
_diffrn_radiation_type MoK\a
_diffrn_radiation_wavelength 0.71073
_diffrn_reflns_av_R_equivalents 0.0513
_diffrn_reflns_av_sigmaI/netI 0.0417
_diffrn_reflns_limit_h_max 10
_diffrn_reflns_limit_h_min -10
_diffrn_reflns_limit_k_max 13
_diffrn_reflns_limit_k_min -13
_diffrn_reflns_limit_l_max 16
_diffrn_reflns_limit_l_min -15
_diffrn_reflns_number 13952
_diffrn_reflns_theta_full 26.25
_diffrn_reflns_theta_max 26.25
_diffrn_reflns_theta_min 2.12
_exptl_absorpt_coefficient_mu 0.873
_exptl_absorpt_correction_T_max 0.952
_exptl_absorpt_correction_T_min 0.758
_exptl_absorpt_correction_type analytical
_exptl_absorpt_process_details
;
CrysAlisPro, Agilent Technologies,
Version 1.171.35.11 (release 16-05-2011 CrysAlis171 .NET)
(compiled May 16 2011,17:55:39)
Analytical numeric absorption correction using a multifaceted crystal
            model based on expressions derived by R.C. Clark & J.S. Reid.
(Clark, R. C. & Reid, J. S. (1995). Acta Cryst. A51, 887-897)
;
_exptl_crystal_colour orange
_exptl_crystal_density_diffrn 1.567
_exptl_crystal_density_method 'not measured'
_exptl_crystal_description 'irregular needle'
_exptl_crystal_F_000 556
_exptl_crystal_size_max 0.44
_exptl_crystal_size_mid 0.15
_exptl_crystal_size_min 0.08
_refine_diff_density_max 0.367
_refine_diff_density_min -0.297
_refine_diff_density_rms 0.066
_refine_ls_extinction_method none
_refine_ls_goodness_of_fit_ref 1.030
_refine_ls_hydrogen_treatment mixed
_refine_ls_matrix_type full
_refine_ls_number_parameters 326
_refine_ls_number_reflns 4624
_refine_ls_number_restraints 2
_refine_ls_restrained_S_all 1.031
_refine_ls_R_factor_all 0.0364
_refine_ls_R_factor_gt 0.0301
_refine_ls_shift/su_max 0.001
_refine_ls_shift/su_mean 0.000
_refine_ls_structure_factor_coef Fsqd
_refine_ls_weighting_details 'calc w=1/[\s^2^(Fo^2^)+(0.0386P)^2^+0.5113P] where P=(Fo^2^+2Fc^2^)/3'
_refine_ls_weighting_scheme calc
_refine_ls_wR_factor_gt 0.0770
_refine_ls_wR_factor_ref 0.0798
_reflns_number_gt 4034
_reflns_number_total 4624
_reflns_threshold_expression I>2\s(I)
_cod_data_source_file '[Fe(3)(NCS)2].cif'
_cod_data_source_block '[Fe(3)(NCS)2]'
_cod_database_code 4341720

loop_
_symmetry_equiv_pos_as_xyz
'x, y, z'
'-x, -y, -z'

loop_
_atom_site_label
_atom_site_type_symbol
_atom_site_fract_x
_atom_site_fract_y
_atom_site_fract_z
_atom_site_U_iso_or_equiv
_atom_site_adp_type
_atom_site_occupancy
_atom_site_symmetry_multiplicity
_atom_site_calc_flag
_atom_site_refinement_flags
Fe1 Fe 0.33650(3) 0.30696(2) 0.27428(2) 0.01218(8) Uani 1 1 d .
S1 S 0.15210(6) -0.03590(5) 0.19758(4) 0.02529(13) Uani 1 1 d .
S2 S 0.56296(6) 0.70950(4) 0.23668(4) 0.01878(12) Uani 1 1 d .
N1 N 0.17054(17) 0.30476(14) 0.41725(12) 0.0136(3) Uani 1 1 d .
N2 N 0.36410(18) 0.23899(14) 0.53870(13) 0.0147(3) Uani 1 1 d D
H2 H 0.377(2) 0.246(2) 0.5979(16) 0.018(5) Uiso 1 1 d D
N3 N 0.49758(17) 0.18440(13) 0.38633(12) 0.0126(3) Uani 1 1 d .
N4 N 0.51664(17) 0.22533(14) 0.17328(12) 0.0134(3) Uani 1 1 d .
N5 N 0.39828(18) 0.32307(15) 0.01182(13) 0.0166(3) Uani 1 1 d D
H5A H 0.401(2) 0.318(2) -0.0501(16) 0.019(6) Uiso 1 1 d D
N6 N 0.26964(17) 0.44762(14) 0.12294(12) 0.0142(3) Uani 1 1 d .
N7 N 0.18937(19) 0.17806(15) 0.25522(13) 0.0195(3) Uani 1 1 d .
N8 N 0.43489(18) 0.47143(15) 0.28628(13) 0.0175(3) Uani 1 1 d .
C1 C 0.0157(2) 0.34281(17) 0.40232(15) 0.0152(4) Uani 1 1 d .
H1 H -0.0118 0.3559 0.3330 0.018 Uiso 1 1 calc R
C2 C -0.1044(2) 0.36381(16) 0.47961(15) 0.0149(4) Uani 1 1 d .
C3 C -0.2714(2) 0.41355(18) 0.45422(17) 0.0197(4) Uani 1 1 d .
H3A H -0.2821 0.5095 0.4255 0.030 Uiso 1 1 calc R
H3B H -0.3469 0.3843 0.5204 0.030 Uiso 1 1 calc R
H3C H -0.2941 0.3794 0.4002 0.030 Uiso 1 1 calc R
C4 C -0.0620(2) 0.33835(17) 0.58238(15) 0.0170(4) Uani 1 1 d .
H4 H -0.1407 0.3503 0.6393 0.020 Uiso 1 1 calc R
C5 C 0.0932(2) 0.29617(17) 0.60090(15) 0.0165(4) Uani 1 1 d .
H5 H 0.1221 0.2776 0.6708 0.020 Uiso 1 1 calc R
C6 C 0.2084(2) 0.28067(16) 0.51632(14) 0.0135(3) Uani 1 1 d .
C7 C 0.4938(2) 0.17975(16) 0.48861(14) 0.0131(3) Uani 1 1 d .
C8 C 0.6203(2) 0.11794(17) 0.54878(15) 0.0159(4) Uani 1 1 d .
H8 H 0.6128 0.1133 0.6221 0.019 Uiso 1 1 calc R
C9 C 0.7551(2) 0.06436(17) 0.49979(15) 0.0168(4) Uani 1 1 d .
H9 H 0.8432 0.0241 0.5384 0.020 Uiso 1 1 calc R
C10 C 0.7617(2) 0.06949(17) 0.39305(15) 0.0171(4) Uani 1 1 d .
H10 H 0.8544 0.0339 0.3575 0.021 Uiso 1 1 calc R
C11 C 0.6305(2) 0.12750(16) 0.34004(14) 0.0141(4) Uani 1 1 d .
C12 C 0.6240(2) 0.13126(17) 0.22854(15) 0.0145(4) Uani 1 1 d .
C13 C 0.7169(2) 0.04110(18) 0.18648(16) 0.0193(4) Uani 1 1 d .
H13 H 0.7910 -0.0230 0.2271 0.023 Uiso 1 1 calc R
C14 C 0.6993(2) 0.04625(18) 0.08324(16) 0.0206(4) Uani 1 1 d .
H14 H 0.7607 -0.0155 0.0528 0.025 Uiso 1 1 calc R
C15 C 0.5932(2) 0.14054(18) 0.02547(15) 0.0184(4) Uani 1 1 d .
H15 H 0.5807 0.1456 -0.0454 0.022 Uiso 1 1 calc R
C16 C 0.5032(2) 0.22985(16) 0.07345(14) 0.0145(4) Uani 1 1 d .
C17 C 0.2997(2) 0.43055(16) 0.02662(14) 0.0134(4) Uani 1 1 d .
C18 C 0.2324(2) 0.51867(17) -0.06398(15) 0.0167(4) Uani 1 1 d .
H18 H 0.2564 0.5050 -0.1320 0.020 Uiso 1 1 calc R
C19 C 0.1309(2) 0.62520(17) -0.05261(15) 0.0172(4) Uani 1 1 d .
H19 H 0.0828 0.6848 -0.1128 0.021 Uiso 1 1 calc R
C20 C 0.0984(2) 0.64593(17) 0.04692(15) 0.0156(4) Uani 1 1 d .
C21 C -0.0136(2) 0.76025(17) 0.06344(16) 0.0199(4) Uani 1 1 d .
H21A H -0.1186 0.7312 0.0974 0.030 Uiso 1 1 calc R
H21B H -0.0237 0.8289 -0.0068 0.030 Uiso 1 1 calc R
H21C H 0.0287 0.7949 0.1104 0.030 Uiso 1 1 calc R
C22 C 0.1718(2) 0.55575(17) 0.13001(15) 0.0156(4) Uani 1 1 d .
H22 H 0.1529 0.5699 0.1978 0.019 Uiso 1 1 calc R
C23 C 0.1732(2) 0.08982(17) 0.22996(14) 0.0148(4) Uani 1 1 d .
C24 C 0.4871(2) 0.56981(17) 0.26814(14) 0.0145(4) Uani 1 1 d .

loop_
_atom_site_aniso_label
_atom_site_aniso_U_11
_atom_site_aniso_U_22
_atom_site_aniso_U_33
_atom_site_aniso_U_23
_atom_site_aniso_U_13
_atom_site_aniso_U_12
Fe1 0.01275(14) 0.01486(13) 0.00956(14) -0.00532(10) -0.00273(10) 0.00109(9)
S1 0.0308(3) 0.0207(2) 0.0292(3) -0.0134(2) -0.0061(2) -0.00206(19)
S2 0.0273(3) 0.0182(2) 0.0131(2) -0.00608(18) -0.00432(19) -0.00491(18)
N1 0.0150(7) 0.0163(7) 0.0113(7) -0.0062(6) -0.0036(6) -0.0007(6)
N2 0.0146(8) 0.0212(8) 0.0110(8) -0.0090(6) -0.0046(6) 0.0015(6)
N3 0.0124(7) 0.0135(7) 0.0117(7) -0.0043(6) -0.0021(6) -0.0005(5)
N4 0.0136(7) 0.0142(7) 0.0126(8) -0.0050(6) -0.0022(6) -0.0001(5)
N5 0.0219(8) 0.0203(8) 0.0089(8) -0.0079(6) -0.0049(6) 0.0042(6)
N6 0.0162(8) 0.0148(7) 0.0124(8) -0.0058(6) -0.0035(6) 0.0011(6)
N7 0.0202(8) 0.0222(8) 0.0180(8) -0.0077(7) -0.0031(7) -0.0048(6)
N8 0.0186(8) 0.0200(8) 0.0154(8) -0.0067(6) -0.0055(6) -0.0007(6)
C1 0.0169(9) 0.0163(8) 0.0138(9) -0.0049(7) -0.0053(7) -0.0016(7)
C2 0.0140(9) 0.0121(8) 0.0191(9) -0.0051(7) -0.0042(7) -0.0008(6)
C3 0.0135(9) 0.0204(9) 0.0254(11) -0.0079(8) -0.0038(8) -0.0007(7)
C4 0.0156(9) 0.0179(8) 0.0166(9) -0.0074(7) 0.0023(7) -0.0004(7)
C5 0.0182(9) 0.0194(9) 0.0117(9) -0.0057(7) -0.0019(7) -0.0002(7)
C6 0.0139(9) 0.0123(8) 0.0147(9) -0.0050(7) -0.0022(7) -0.0006(6)
C7 0.0130(8) 0.0128(8) 0.0136(9) -0.0042(7) -0.0017(7) -0.0026(6)
C8 0.0181(9) 0.0174(8) 0.0115(9) -0.0032(7) -0.0040(7) -0.0019(7)
C9 0.0147(9) 0.0173(8) 0.0163(9) -0.0019(7) -0.0061(7) 0.0006(7)
C10 0.0132(9) 0.0177(9) 0.0177(10) -0.0041(7) -0.0015(7) 0.0013(7)
C11 0.0151(9) 0.0127(8) 0.0133(9) -0.0029(7) -0.0015(7) -0.0023(6)
C12 0.0129(9) 0.0156(8) 0.0141(9) -0.0043(7) -0.0008(7) -0.0014(6)
C13 0.0189(10) 0.0186(9) 0.0179(10) -0.0054(7) -0.0035(8) 0.0049(7)
C14 0.0232(10) 0.0193(9) 0.0185(10) -0.0100(8) 0.0002(8) 0.0047(7)
C15 0.0222(10) 0.0213(9) 0.0131(9) -0.0092(7) -0.0013(7) 0.0009(7)
C16 0.0147(9) 0.0153(8) 0.0132(9) -0.0053(7) -0.0016(7) -0.0001(6)
C17 0.0129(9) 0.0149(8) 0.0125(9) -0.0051(7) -0.0016(7) -0.0004(6)
C18 0.0176(9) 0.0209(9) 0.0108(9) -0.0054(7) -0.0013(7) -0.0007(7)
C19 0.0157(9) 0.0178(9) 0.0147(9) -0.0020(7) -0.0031(7) 0.0014(7)
C20 0.0142(9) 0.0150(8) 0.0175(9) -0.0051(7) -0.0017(7) -0.0023(7)
C21 0.0179(9) 0.0190(9) 0.0213(10) -0.0076(8) -0.0020(8) 0.0038(7)
C22 0.0160(9) 0.0192(9) 0.0138(9) -0.0087(7) -0.0024(7) 0.0000(7)
C23 0.0111(9) 0.0208(9) 0.0100(9) -0.0024(7) -0.0020(7) -0.0004(7)
C24 0.0136(9) 0.0209(9) 0.0085(8) -0.0063(7) -0.0032(7) 0.0045(7)

loop_
_atom_type_symbol
_atom_type_description
_atom_type_scat_dispersion_real
_atom_type_scat_dispersion_imag
_atom_type_scat_source
C C 0.0033 0.0016 'International Tables Vol C Tables 4.2.6.8 and 6.1.1.4'
H H 0.0000 0.0000 'International Tables Vol C Tables 4.2.6.8 and 6.1.1.4'
Fe Fe 0.3463 0.8444 'International Tables Vol C Tables 4.2.6.8 and 6.1.1.4'
N N 0.0061 0.0033 'International Tables Vol C Tables 4.2.6.8 and 6.1.1.4'
S S 0.1246 0.1234 'International Tables Vol C Tables 4.2.6.8 and 6.1.1.4'

loop_
_geom_angle_atom_site_label_1
_geom_angle_atom_site_label_2
_geom_angle_atom_site_label_3
_geom_angle
N7 Fe1 N1 85.55(6)
N7 Fe1 N4 84.07(6)
N1 Fe1 N4 156.06(5)
N7 Fe1 N3 106.10(6)
N1 Fe1 N3 85.24(5)
N4 Fe1 N3 77.04(6)
N7 Fe1 N6 87.30(6)
N1 Fe1 N6 115.78(6)
N4 Fe1 N6 85.23(6)
N3 Fe1 N6 156.30(6)
N7 Fe1 N8 166.17(6)
N1 Fe1 N8 88.75(6)
N4 Fe1 N8 105.68(6)
N3 Fe1 N8 85.93(5)
N6 Fe1 N8 83.85(6)
C6 N1 C1 117.59(15)
C6 N1 Fe1 126.00(12)
C1 N1 Fe1 116.13(11)
C7 N2 C6 132.60(16)
C7 N2 H2 115.7(14)
C6 N2 H2 111.5(14)
C7 N3 C11 117.95(15)
C7 N3 Fe1 126.19(11)
C11 N3 Fe1 114.59(11)
C16 N4 C12 117.74(15)
C16 N4 Fe1 124.82(11)
C12 N4 Fe1 114.23(12)
C16 N5 C17 133.44(16)
C16 N5 H5A 113.1(14)
C17 N5 H5A 113.1(14)
C17 N6 C22 117.16(15)
C17 N6 Fe1 126.00(11)
C22 N6 Fe1 116.32(12)
C23 N7 Fe1 151.41(14)
C24 N8 Fe1 164.88(14)
N1 C1 C2 125.00(16)
N1 C1 H1 117.5
C2 C1 H1 117.5
C1 C2 C4 116.37(16)
C1 C2 C3 121.49(17)
C4 C2 C3 122.13(17)
C2 C3 H3A 109.5
C2 C3 H3B 109.5
H3A C3 H3B 109.5
C2 C3 H3C 109.5
H3A C3 H3C 109.5
H3B C3 H3C 109.5
C5 C4 C2 119.99(17)
C5 C4 H4 120.0
C2 C4 H4 120.0
C4 C5 C6 119.59(17)
C4 C5 H5 120.2
C6 C5 H5 120.2
N1 C6 N2 121.10(16)
N1 C6 C5 121.40(16)
N2 C6 C5 117.50(16)
N3 C7 N2 120.52(15)
N3 C7 C8 122.37(16)
N2 C7 C8 117.10(16)
C9 C8 C7 118.84(17)
C9 C8 H8 120.6
C7 C8 H8 120.6
C8 C9 C10 119.52(16)
C8 C9 H9 120.2
C10 C9 H9 120.2
C11 C10 C9 118.54(17)
C11 C10 H10 120.7
C9 C10 H10 120.7
N3 C11 C10 122.72(17)
N3 C11 C12 115.12(15)
C10 C11 C12 122.16(16)
N4 C12 C13 122.98(17)
N4 C12 C11 115.66(15)
C13 C12 C11 121.31(16)
C12 C13 C14 118.37(16)
C12 C13 H13 120.8
C14 C13 H13 120.8
C15 C14 C13 119.89(17)
C15 C14 H14 120.1
C13 C14 H14 120.1
C14 C15 C16 118.54(17)
C14 C15 H15 120.7
C16 C15 H15 120.7
N4 C16 N5 121.25(15)
N4 C16 C15 122.48(16)
N5 C16 C15 116.27(16)
N6 C17 N5 121.16(15)
N6 C17 C18 122.04(16)
N5 C17 C18 116.80(16)
C19 C18 C17 118.90(17)
C19 C18 H18 120.6
C17 C18 H18 120.6
C18 C19 C20 120.22(17)
C18 C19 H19 119.9
C20 C19 H19 119.9
C22 C20 C19 116.57(16)
C22 C20 C21 121.40(17)
C19 C20 C21 122.02(16)
C20 C21 H21A 109.5
C20 C21 H21B 109.5
H21A C21 H21B 109.5
C20 C21 H21C 109.5
H21A C21 H21C 109.5
H21B C21 H21C 109.5
N6 C22 C20 125.08(17)
N6 C22 H22 117.5
C20 C22 H22 117.5
N7 C23 S1 178.53(16)
N8 C24 S2 177.41(17)

loop_
_geom_bond_atom_site_label_1
_geom_bond_atom_site_label_2
_geom_bond_distance
Fe1 N7 2.1441(16)
Fe1 N1 2.1555(15)
Fe1 N4 2.1556(15)
Fe1 N3 2.1613(14)
Fe1 N6 2.1702(14)
Fe1 N8 2.1760(16)
S1 C23 1.6274(19)
S2 C24 1.6485(19)
N1 C6 1.340(2)
N1 C1 1.354(2)
N2 C7 1.381(2)
N2 C6 1.389(2)
N2 H2 0.845(18)
N3 C7 1.339(2)
N3 C11 1.362(2)
N4 C16 1.337(2)
N4 C12 1.362(2)
N5 C16 1.381(2)
N5 C17 1.388(2)
N5 H5A 0.841(19)
N6 C17 1.334(2)
N6 C22 1.360(2)
N7 C23 1.166(2)
N8 C24 1.165(2)
C1 C2 1.371(3)
C1 H1 0.9500
C2 C4 1.400(3)
C2 C3 1.501(2)
C3 H3A 0.9800
C3 H3B 0.9800
C3 H3C 0.9800
C4 C5 1.373(3)
C4 H4 0.9500
C5 C6 1.397(3)
C5 H5 0.9500
C7 C8 1.404(2)
C8 C9 1.373(3)
C8 H8 0.9500
C9 C10 1.393(3)
C9 H9 0.9500
C10 C11 1.381(2)
C10 H10 0.9500
C11 C12 1.481(3)
C12 C13 1.379(2)
C13 C14 1.390(3)
C13 H13 0.9500
C14 C15 1.370(3)
C14 H14 0.9500
C15 C16 1.408(2)
C15 H15 0.9500
C17 C18 1.405(2)
C18 C19 1.377(2)
C18 H18 0.9500
C19 C20 1.394(3)
C19 H19 0.9500
C20 C22 1.370(2)
C20 C21 1.508(2)
C21 H21A 0.9800
C21 H21B 0.9800
C21 H21C 0.9800
C22 H22 0.9500

loop_
_geom_hbond_atom_site_label_D
_geom_hbond_atom_site_label_H
_geom_hbond_atom_site_label_A
_geom_hbond_distance_DH
_geom_hbond_distance_HA
_geom_hbond_distance_DA
_geom_hbond_angle_DHA
_geom_hbond_site_symmetry_A
N2 H2 S2 0.845(18) 2.570(19) 3.4103(16) 172.7(19) 2_666
N5 H5A S2 0.841(19) 2.565(19) 3.4026(16) 174.6(19) 2_665

loop_
_geom_torsion_atom_site_label_1
_geom_torsion_atom_site_label_2
_geom_torsion_atom_site_label_3
_geom_torsion_atom_site_label_4
_geom_torsion
N7 Fe1 N1 C6 129.38(14)
N4 Fe1 N1 C6 64.9(2)
N3 Fe1 N1 C6 22.79(14)
N6 Fe1 N1 C6 -145.79(13)
N8 Fe1 N1 C6 -63.23(14)
N7 Fe1 N1 C1 -56.89(12)
N4 Fe1 N1 C1 -121.39(15)
N3 Fe1 N1 C1 -163.48(12)
N6 Fe1 N1 C1 27.94(14)
N8 Fe1 N1 C1 110.50(12)
N7 Fe1 N3 C7 -109.06(14)
N1 Fe1 N3 C7 -25.10(14)
N4 Fe1 N3 C7 171.11(15)
N6 Fe1 N3 C7 128.56(16)
N8 Fe1 N3 C7 63.98(14)
N7 Fe1 N3 C11 84.19(12)
N1 Fe1 N3 C11 168.16(12)
N4 Fe1 N3 C11 4.36(11)
N6 Fe1 N3 C11 -38.2(2)
N8 Fe1 N3 C11 -102.76(12)
N7 Fe1 N4 C16 58.44(14)
N1 Fe1 N4 C16 123.22(16)
N3 Fe1 N4 C16 166.49(15)
N6 Fe1 N4 C16 -29.33(14)
N8 Fe1 N4 C16 -111.57(14)
N7 Fe1 N4 C12 -100.76(12)
N1 Fe1 N4 C12 -36.0(2)
N3 Fe1 N4 C12 7.30(12)
N6 Fe1 N4 C12 171.47(12)
N8 Fe1 N4 C12 89.23(12)
N7 Fe1 N6 C17 -61.55(15)
N1 Fe1 N6 C17 -145.29(14)
N4 Fe1 N6 C17 22.73(15)
N3 Fe1 N6 C17 64.1(2)
N8 Fe1 N6 C17 129.09(15)
N7 Fe1 N6 C22 109.97(13)
N1 Fe1 N6 C22 26.23(14)
N4 Fe1 N6 C22 -165.75(13)
N3 Fe1 N6 C22 -124.35(15)
N8 Fe1 N6 C22 -59.38(13)
N1 Fe1 N7 C23 -144.5(3)
N4 Fe1 N7 C23 13.9(3)
N3 Fe1 N7 C23 -60.7(3)
N6 Fe1 N7 C23 99.4(3)
N8 Fe1 N7 C23 149.6(3)
N7 Fe1 N8 C24 -71.8(6)
N1 Fe1 N8 C24 -137.4(5)
N4 Fe1 N8 C24 62.0(5)
N3 Fe1 N8 C24 137.3(5)
N6 Fe1 N8 C24 -21.3(5)
C6 N1 C1 C2 2.8(3)
Fe1 N1 C1 C2 -171.44(14)
N1 C1 C2 C4 -2.7(3)
N1 C1 C2 C3 176.36(16)
C1 C2 C4 C5 0.7(3)
C3 C2 C4 C5 -178.31(17)
C2 C4 C5 C6 0.9(3)
C1 N1 C6 N2 178.84(15)
Fe1 N1 C6 N2 -7.5(2)
C1 N1 C6 C5 -1.0(2)
Fe1 N1 C6 C5 172.62(13)
C7 N2 C6 N1 -21.0(3)
C7 N2 C6 C5 158.88(18)
C4 C5 C6 N1 -0.7(3)
C4 C5 C6 N2 179.39(16)
C11 N3 C7 N2 178.15(15)
Fe1 N3 C7 N2 11.8(2)
C11 N3 C7 C8 -0.5(2)
Fe1 N3 C7 C8 -166.89(12)
C6 N2 C7 N3 18.6(3)
C6 N2 C7 C8 -162.66(18)
N3 C7 C8 C9 2.4(3)
N2 C7 C8 C9 -176.37(16)
C7 C8 C9 C10 -1.6(3)
C8 C9 C10 C11 -0.7(3)
C7 N3 C11 C10 -2.0(2)
Fe1 N3 C11 C10 165.89(14)
C7 N3 C11 C12 177.51(14)
Fe1 N3 C11 C12 -14.58(18)
C9 C10 C11 N3 2.7(3)
C9 C10 C11 C12 -176.82(16)
C16 N4 C12 C13 -0.6(3)
Fe1 N4 C12 C13 160.16(14)
C16 N4 C12 C11 -178.02(15)
Fe1 N4 C12 C11 -17.26(19)
N3 C11 C12 N4 21.4(2)
C10 C11 C12 N4 -159.03(16)
N3 C11 C12 C13 -156.02(17)
C10 C11 C12 C13 23.5(3)
N4 C12 C13 C14 -0.4(3)
C11 C12 C13 C14 176.92(17)
C12 C13 C14 C15 0.9(3)
C13 C14 C15 C16 -0.5(3)
C12 N4 C16 N5 -179.35(16)
Fe1 N4 C16 N5 22.1(2)
C12 N4 C16 C15 1.0(3)
Fe1 N4 C16 C15 -157.50(14)
C17 N5 C16 N4 5.6(3)
C17 N5 C16 C15 -174.78(18)
C14 C15 C16 N4 -0.5(3)
C14 C15 C16 N5 179.87(17)
C22 N6 C17 N5 179.95(16)
Fe1 N6 C17 N5 -8.6(2)
C22 N6 C17 C18 -0.9(3)
Fe1 N6 C17 C18 170.58(13)
C16 N5 C17 N6 -13.0(3)
C16 N5 C17 C18 167.80(19)
N6 C17 C18 C19 -0.7(3)
N5 C17 C18 C19 178.53(16)
C17 C18 C19 C20 1.2(3)
C18 C19 C20 C22 -0.2(3)
C18 C19 C20 C21 -179.18(17)
C17 N6 C22 C20 2.1(3)
Fe1 N6 C22 C20 -170.24(14)
C19 C20 C22 N6 -1.5(3)
C21 C20 C22 N6 177.49(17)
